data_2006693
loop_
_publ_author_name
'Spengler, Roland'
'Zouari, Fatma'
'Ben Salah, Abdelhamid'
'Burzlaff, Hans'

_publ_section_title
;
 Bis(4-benzylpiperidinium) Tetrachloromercurate
;
_journal_issue 11
_journal_name_full 'Acta Crystallographica Section C'
_journal_page_first 1566
_journal_page_last 1568
_journal_paper_doi 10.1107/S0108270197008500
_journal_volume 53
_journal_year 1997
_chemical_formula_iupac '(C12 H18 N)2 [Hg Cl4]'
_chemical_formula_structural '[ (C6 H5) CH2 (C5 N H11) ]2 HgCl4'
_chemical_formula_sum 'C24 H36 Cl4 Hg N2'
_chemical_formula_weight 694.97
_chemical_name_systematic
;
Bis-(4-benzylpiperidinium) Tetrachloromercurate
;
_space_group_IT_number 4
_symmetry_cell_setting monoclinic
_symmetry_space_group_name_Hall 'P 2yb'
_symmetry_space_group_name_H-M 'P 1 21 1'
_atom_type_scat_source International_Tables_Vol_IV_Table_2.2B
_cell_angle_alpha 90
_cell_angle_beta 97.660(10)
_cell_angle_gamma 90
_cell_formula_units_Z 2
_cell_length_a 13.6030(10)
_cell_length_b 8.3830(10)
_cell_length_c 12.1980(10)
_cell_measurement_reflns_used 24
_cell_measurement_temperature 293
_cell_measurement_theta_max 17.9
_cell_measurement_theta_min 6.1
_cell_volume 1378.6(2)
_computing_cell_refinement 'local software'
_computing_data_collection 'local software (Gomm, 1993)'
_computing_data_reduction 'local software'
_computing_molecular_graphics 'CRYSTAN (Burzlaff & Rothammel, 1988)'
_computing_publication_material 'CRYSTAN (Burzlaff & Rothammel, 1988)'
_computing_structure_refinement 'CRYSTAN (Spengler & Zimmermann, 1996)'
_computing_structure_solution 'CRYSTAN (Burzlaff & Rothammel, 1988)'
_diffrn_ambient_temperature 293
_diffrn_measurement_device_type 'Rebuilt Philips PW1100 diffractometer (Gomm, 1993)'
_diffrn_measurement_method \q/2\q
_diffrn_radiation_monochromator graphite
_diffrn_radiation_source 'X-Ray Tube'
_diffrn_radiation_type 'Mo K\a'
_diffrn_radiation_wavelength .7107
_diffrn_reflns_av_R_equivalents .048
_diffrn_reflns_av_sigmaI/netI .0173
_diffrn_reflns_limit_h_max 15
_diffrn_reflns_limit_h_min 0
_diffrn_reflns_limit_k_max 9
_diffrn_reflns_limit_k_min -9
_diffrn_reflns_limit_l_max 13
_diffrn_reflns_limit_l_min -13
_diffrn_reflns_number 4896
_diffrn_reflns_theta_max 24.0
_diffrn_reflns_theta_min .0
_diffrn_standards_decay_% 3.6
_diffrn_standards_interval_count 100
_diffrn_standards_number 4
_exptl_absorpt_coefficient_mu 5.987
_exptl_absorpt_correction_T_max .513
_exptl_absorpt_correction_T_min .300
_exptl_absorpt_correction_type 'Gaussian integration (Busing & Levy, 1957)'
_exptl_crystal_colour colourless
_exptl_crystal_density_diffrn 1.674
_exptl_crystal_density_meas ?
_exptl_crystal_description 'prismatic plate'
_exptl_crystal_F_000 684
_exptl_crystal_size_max .330(10)
_exptl_crystal_size_mid .230(10)
_exptl_crystal_size_min .120(10)
_refine_diff_density_max 1.17
_refine_diff_density_min -.93
_refine_ls_abs_structure_details 'comparison of R-values, 2122 Friedel pairs'
_refine_ls_extinction_method none
_refine_ls_goodness_of_fit_all 1.42
_refine_ls_goodness_of_fit_ref 1.45
_refine_ls_hydrogen_treatment noref
_refine_ls_number_parameters 280
_refine_ls_number_reflns 3928
_refine_ls_R_factor_all .047
_refine_ls_R_factor_gt .040
_refine_ls_shift/su_max .01
_refine_ls_structure_factor_coef F
_refine_ls_weighting_details 'w = 1/[\s^2^(F~obs~) + 0.02F~obs~]'
_refine_ls_weighting_scheme calc
_refine_ls_wR_factor_all .042
_refine_ls_wR_factor_ref .040
_reflns_number_gt 3928
_reflns_number_total 4342
_reflns_threshold_expression F>2.0\s(F)
_cod_data_source_file jz1221.cif
_cod_data_source_block hgbepi4
_cod_depositor_comments
;
The following automatic conversions were performed:
'_symmetry_cell_setting' value 'Monoclinic' changed to 'monoclinic'
according to '/home/saulius/struct/CIF-dictionaries/cif_core.dic'
dictionary named 'cif_core.dic' version 2.4.1 from 2010-06-29.

Automatic conversion script
Id: cif_fix_enum 1527 2010-12-29 10:47:43Z saulius 

The following automatic conversions were performed:

'_exptl_crystal_density_meas' value 'not measured' was changed to '?'
- the value is perceived as not measured.

Automatic conversion script
Id: cif_fix_values 3008 2015-01-20 13:52:24Z robertas 

The following automatic conversions were performed:

'_refine_ls_weighting_scheme' value ' w = 1/[\s^2^(F~obs~) +
0.02F~obs~] ' was changed to 'calc'. New tag
'_refine_ls_weighting_details' was created. The value of the new tag
was set to 'w = 1/[\s^2^(F~obs~) + 0.02F~obs~]'.

Automatic conversion script
Id: cif_fix_values 3143 2015-03-26 13:38:13Z robertas 
;
_cod_original_cell_volume 1378.5(2)
_cod_original_sg_symbol_H-M 'P 21'
_cod_database_code 2006693
_cod_database_fobs_code 2006693

loop_
_symmetry_equiv_pos_as_xyz
'  X  ,  Y  ,  Z  '
'  -X  , 1/2+Y  ,  -Z  '

loop_
_atom_site_label
_atom_site_fract_x
_atom_site_fract_y
_atom_site_fract_z
_atom_site_U_iso_or_equiv
_atom_site_adp_type
_atom_site_occupancy
Hg .07199(2) .00000 .22739(3) .05490(10) Uani 1.00000
Cl1 .0750(2) .1656(3) .4094(2) .0516(8) Uani 1.00000
Cl2 .2476(2) -.0619(3) .2391(2) .0617(9) Uani 1.00000
Cl3 -.0362(2) -.2272(4) .2399(3) .0820(10) Uani 1.00000
Cl4 .0178(3) .1915(4) .0800(2) .0920(10) Uani 1.00000
N1 .1320(5) .5180(10) .1251(6) .057(3) Uani 1.00000
C7 .1758(6) .510(2) .2430(7) .059(3) Uani 1.00000
C8 .2638(7) .4010(10) .2595(7) .049(3) Uani 1.00000
C9 .3428(6) .4491(9) .1863(6) .037(3) Uani 1.00000
C10 .2940(7) .4520(10) .0666(7) .054(4) Uani 1.00000
C11 .2058(7) .5610(10) .0494(8) .059(4) Uani 1.00000
C12 .4330(7) .3390(10) .2047(8) .049(3) Uani 1.00000
C13 .5164(7) .3900(10) .1444(7) .041(3) Uani 1.00000
C14 .5324(7) .3150(10) .0438(8) .052(4) Uani 1.00000
C15 .6061(8) .3690(10) -.0134(8) .055(4) Uani 1.00000
C16 .6687(6) .491(2) .0268(7) .054(3) Uani 1.00000
C17 .6555(7) .5680(10) .1274(8) .051(3) Uani 1.00000
C18 .5780(6) .517(2) .1826(6) .044(3) Uani 1.00000
N2 -.1161(6) .3671(9) .4265(7) .054(3) Uani 1.00000
C20 -.1738(8) .2760(10) .5003(8) .061(4) Uani 1.00000
C21 -.2086(8) .1200(10) .4494(8) .059(4) Uani 1.00000
C22 -.2682(7) .1410(10) .3355(7) .047(3) Uani 1.00000
C23 -.2071(8) .2400(10) .2621(7) .052(3) Uani 1.00000
C24 -.1751(8) .3940(10) .3152(8) .056(4) Uani 1.00000
C25 -.3005(7) -.014(2) .2796(6) .056(3) Uani 1.00000
C26 -.3633(7) -.1220(10) .3430(7) .044(3) Uani 1.00000
C27 -.4675(7) -.1090(10) .3257(8) .053(4) Uani 1.00000
C28 -.5253(8) -.2050(10) .3877(9) .059(4) Uani 1.00000
C29 -.4813(9) -.3100(10) .4640(9) .063(4) Uani 1.00000
C30 -.3780(10) -.3240(10) .4820(9) .070(5) Uani 1.00000
C31 -.3187(7) -.2310(10) .4222(8) .050(3) Uani 1.00000
H1 .08064 .59715 .11616 .032(6) Uovl 1.00000
H2 .10449 .41598 .10209 .032(6) Uovl 1.00000
H3 .19565 .61545 .26716 .032(6) Uovl 1.00000
H4 .12601 .47164 .28533 .032(6) Uovl 1.00000
H5 .29203 .40568 .33591 .032(6) Uovl 1.00000
H6 .24161 .29443 .24150 .032(6) Uovl 1.00000
H7 .36840 .55320 .20672 .032(6) Uovl 1.00000
H8 .34259 .48643 .02150 .032(6) Uovl 1.00000
H9 .27357 .34493 .04632 .032(6) Uovl 1.00000
H10 .22794 .66847 .06388 .032(6) Uovl 1.00000
H11 .17534 .55206 -.02594 .032(6) Uovl 1.00000
H12 .45529 .33640 .28273 .032(6) Uovl 1.00000
H13 .41113 .23401 .18040 .032(6) Uovl 1.00000
H14 .49084 .22780 .01528 .032(6) Uovl 1.00000
H15 .61533 .31916 -.08202 .032(6) Uovl 1.00000
H16 .72093 .52468 -.01356 .032(6) Uovl 1.00000
H17 .69803 .65386 .15605 .032(6) Uovl 1.00000
H18 .56774 .56986 .25014 .032(6) Uovl 1.00000
H19 -.05723 .30880 .41655 .032(6) Uovl 1.00000
H20 -.09801 .46888 .45917 .032(6) Uovl 1.00000
H21 -.13231 .25718 .56904 .032(6) Uovl 1.00000
H22 -.23006 .33881 .51345 .032(6) Uovl 1.00000
H23 -.15137 .05490 .44326 .032(6) Uovl 1.00000
H24 -.24907 .06845 .49770 .032(6) Uovl 1.00000
H25 -.32911 .19512 .34253 .032(6) Uovl 1.00000
H26 -.14980 .17974 .24959 .032(6) Uovl 1.00000
H27 -.24743 .26038 .19276 .032(6) Uovl 1.00000
H28 -.13504 .45022 .26859 .032(6) Uovl 1.00000
H29 -.23278 .45670 .32346 .032(6) Uovl 1.00000
H30 -.33741 .01343 .20959 .032(6) Uovl 1.00000
H31 -.24097 -.06920 .26772 .032(6) Uovl 1.00000
H32 -.49853 -.03553 .27180 .032(6) Uovl 1.00000
H33 -.59630 -.19677 .37639 .032(6) Uovl 1.00000
H34 -.52192 -.37460 .50523 .032(6) Uovl 1.00000
H35 -.34690 -.39803 .53600 .032(6) Uovl 1.00000
H36 -.24773 -.24040 .43453 .032(6) Uovl 1.00000

loop_
_atom_site_aniso_label
_atom_site_aniso_U_11
_atom_site_aniso_U_22
_atom_site_aniso_U_33
_atom_site_aniso_U_12
_atom_site_aniso_U_13
_atom_site_aniso_U_23
Hg .0540(2) .0546(2) .0562(2) -.0004(4) -.00090(10) .0035(3)
Cl1 .0520(10) .0530(10) .0500(10) .0100(10) -.0017(9) -.0035(9)
Cl2 .055(2) .059(2) .0710(10) .0040(10) .0180(10) -.0020(10)
Cl3 .066(2) .060(2) .121(2) -.014(2) .010(2) -.002(2)
Cl4 .100(3) .082(2) .094(2) -.043(2) -.0590(10) .0360(10)
N1 .036(4) .043(5) .090(4) -.001(5) .000(3) .013(5)
C7 .057(5) .054(6) .065(4) .003(9) .016(4) .012(8)
C8 .056(6) .046(6) .043(4) .005(5) .006(4) .009(4)
C9 .037(5) .035(5) .039(3) -.003(3) .002(3) -.001(3)
C10 .049(6) .069(9) .043(4) -.005(5) -.005(3) -.001(4)
C11 .048(6) .071(8) .058(4) .008(5) -.011(4) .014(4)
C12 .045(6) .048(6) .053(5) .005(5) -.005(4) .004(4)
C13 .040(5) .038(5) .044(4) .008(4) -.005(3) -.002(4)
C14 .043(6) .056(6) .056(5) .013(5) .003(4) -.005(4)
C15 .062(7) .053(6) .051(5) .016(6) -.005(4) -.016(4)
C16 .052(5) .056(6) .053(4) .022(9) -.002(3) .004(7)
C17 .049(6) .050(5) .053(4) .009(4) -.007(4) .009(4)
C18 .050(5) .039(6) .042(3) .009(6) -.010(3) .008(5)
N2 .044(5) .044(5) .072(5) -.001(4) .002(4) -.012(4)
C20 .069(7) .069(7) .046(4) -.017(6) -.012(4) -.010(4)
C21 .065(7) .069(7) .043(4) -.020(6) -.005(4) .000(4)
C22 .037(6) .062(6) .043(4) -.006(5) -.004(3) -.003(4)
C23 .062(7) .053(6) .043(4) -.006(5) -.008(4) -.001(4)
C24 .054(6) .053(6) .062(5) -.001(5) -.004(4) .008(4)
C25 .064(5) .059(7) .045(3) .007(8) -.006(3) -.024(6)
C26 .060(7) .038(5) .034(4) -.001(5) -.005(3) -.005(3)
C27 .049(6) .053(6) .058(5) .008(5) -.014(4) -.016(4)
C28 .063(7) .046(6) .068(6) .001(5) .009(5) -.014(5)
C29 .075(8) .054(7) .061(5) .000(6) -.003(5) -.010(5)
C30 .110(10) .047(6) .056(5) -.007(7) -.017(5) -.008(4)
C31 .054(6) .041(5) .054(4) .004(5) -.013(4) -.008(4)

loop_
_atom_type_symbol
_atom_type_scat_dispersion_real
_atom_type_scat_dispersion_imag
HG -2.389 9.227
CL 0.148 0.159
N 0.006 0.003
C 0.003 0.002
H 0.000 0.000

loop_
_geom_angle_atom_site_label_1
_geom_angle_atom_site_label_2
_geom_angle_atom_site_label_3
_geom_angle
_geom_angle_publ_flag
Cl2 Hg Cl3 115.39(9) yes
Cl4 Hg Cl3 115.80(10) yes
Cl4 Hg Cl2 112.30(10) yes
Cl1 Hg Cl3 107.70(10) yes
Cl1 Hg Cl2 99.18(8) yes
Cl1 Hg Cl4 104.16(9) yes
H1 N1 H2 109.5 no
C7 N1 H2 109. no
C7 N1 H1 109.5 no
C11 N1 H2 107.6 no
C11 N1 H1 107.6 no
C11 N1 C7 113.2(7) no
H3 C7 H4 109. no
N1 C7 H4 108.4 no
N1 C7 H3 108. no
C8 C7 H4 109. no
C8 C7 H3 109.5 no
C8 C7 N1 111.6(9) no
H5 C8 H6 109.4 no
C7 C8 H6 108.3 no
C7 C8 H5 108.3 no
C9 C8 H6 109.5 no
C9 C8 H5 109.5 no
C9 C8 C7 111.7(8) no
C10 C9 H7 109.5 no
C12 C9 H7 104.8 no
C12 C9 C10 112.8(7) no
C8 C9 H7 110.1 no
C8 C9 C10 108.2(7) no
C8 C9 C12 111.3(7) no
H8 C10 H9 109.4 no
C11 C10 H9 109.5 no
C11 C10 H8 109.5 no
C9 C10 H9 108.0 no
C9 C10 H8 108.0 no
C9 C10 C11 112.4(8) no
H10 C11 H11 109.5 no
N1 C11 H11 109.5 no
N1 C11 H10 109.5 no
C10 C11 H11 108.8 no
C10 C11 H10 108.7 no
C10 C11 N1 110.9(8) no
H13 C12 H12 109.4 no
C13 C12 H12 109.5 no
C13 C12 H13 109.5 no
C9 C12 H12 107.4 no
C9 C12 H13 107.4 no
C9 C12 C13 113.6(7) no
C14 C13 C18 118.1(8) no
C12 C13 C18 121.0(8) no
C12 C13 C14 120.9(8) no
C15 C14 H14 120. no
C13 C14 H14 120. no
C13 C14 C15 119.9(9) no
C14 C15 H15 119. no
C16 C15 H15 119. no
C16 C15 C14 121.6(9) no
C15 C16 H16 120. no
C17 C16 H16 120. no
C17 C16 C15 120.1(9) no
C18 C17 H17 121. no
C16 C17 H17 121. no
C16 C17 C18 118.1(9) no
C17 C18 H18 119. no
C13 C18 H18 119.1 no
C13 C18 C17 122.0(9) no
H20 N2 H19 109.4 no
C20 N2 H19 109.5 no
C20 N2 H20 109.5 no
C24 N2 H19 108.5 no
C24 N2 H20 108.5 no
C24 N2 C20 111.5(7) no
H22 C20 H21 109. no
N2 C20 H21 108.6 no
N2 C20 H22 108.6 no
C21 C20 H21 109.5 no
C21 C20 H22 109. no
C21 C20 N2 111.3(8) no
H23 C21 H24 109. no
C20 C21 H24 108.2 no
C20 C21 H23 108.2 no
C22 C21 H24 109.5 no
C22 C21 H23 109.5 no
C22 C21 C20 112.0(8) no
C25 C22 H25 104.2 no
C21 C22 H25 109.6 no
C21 C22 C25 113.6(8) no
C23 C22 H25 109.5 no
C23 C22 C25 110.6(7) no
C23 C22 C21 109.3(8) no
H27 C23 H26 109.4 no
C24 C23 H26 109.5 no
C24 C23 H27 109.5 no
C22 C23 H26 108.5 no
C22 C23 H27 108.4 no
C22 C23 C24 111.5(8) no
H29 C24 H28 109. no
C23 C24 H28 108.9 no
C23 C24 H29 108.9 no
N2 C24 H28 109.5 no
N2 C24 H29 109.5 no
N2 C24 C23 110.7(8) no
H31 C25 H30 109.4 no
C22 C25 H30 106. no
C22 C25 H31 106.3 no
C26 C25 H30 109.5 no
C26 C25 H31 109. no
C26 C25 C22 115.7(7) no
C27 C26 C31 119.0(9) no
C25 C26 C31 121.0(9) no
C25 C26 C27 120.0(8) no
C26 C27 H32 120. no
C28 C27 H32 121. no
C28 C27 C26 119.9(9) no
C29 C28 H33 119. no
C27 C28 H33 120. no
C27 C28 C29 121.0(10) no
C28 C29 H34 119. no
C30 C29 H34 121. no
C30 C29 C28 120.0(10) no
C31 C30 H35 119. no
C29 C30 H35 120. no
C29 C30 C31 121.0(10) no
C30 C31 H36 121. no
C26 C31 H36 120. no
C26 C31 C30 120.0(10) no

loop_
_geom_bond_atom_site_label_1
_geom_bond_atom_site_label_2
_geom_bond_site_symmetry_1
_geom_bond_site_symmetry_2
_geom_bond_distance
_geom_bond_publ_flag
Hg Cl3 . . 2.424(3) yes
Hg Cl2 . . 2.430(3) yes
Hg Cl4 . . 2.450(3) yes
Hg Cl1 . . 2.614(2) yes
N1 H2 . . .96 no
N1 H1 . . .96 no
N1 C7 . . 1.480(10) no
C7 H4 . . .96 no
C7 H3 . . .96 no
C7 C8 . . 1.50(2) no
C8 H6 . . .96 no
C8 H5 . . .96 no
C8 C9 . . 1.540(10) no
C9 H7 . . .96 no
C9 C10 . . 1.520(10) no
C9 C12 . . 1.530(10) no
C10 H9 . . .96 no
C10 H8 . . .96 no
C10 C11 . . 1.500(10) no
C11 H11 . . .96 no
C11 H10 . . .96 no
C11 N1 . . 1.490(10) no
C12 H12 . . .96 no
C12 H13 . . .96 no
C12 C13 . . 1.490(10) no
C13 C14 . . 1.420(10) no
C14 H14 . . .96 no
C14 C15 . . 1.370(10) no
C15 H15 . . .96 no
C15 C16 . . 1.37(2) no
C16 H16 . . .96 no
C16 C17 . . 1.420(10) no
C17 H17 . . .96 no
C17 C18 . . 1.390(10) no
C18 H18 . . .96 no
C18 C13 . . 1.400(10) no
N2 H19 . . .96 no
N2 H20 . . .96 no
N2 C20 . . 1.480(10) no
C20 H21 . . .96 no
C20 H22 . . .96 no
C20 C21 . . 1.500(10) no
C21 H24 . . .96 no
C21 H23 . . .96 no
C21 C22 . . 1.520(10) no
C22 H25 . . .96 no
C22 C25 . . 1.51(2) no
C22 C23 . . 1.540(10) no
C23 H26 . . .96 no
C23 H27 . . .96 no
C23 C24 . . 1.480(10) no
C24 H28 . . .96 no
C24 H29 . . .96 no
C24 N2 . . 1.500(10) no
C25 H30 . . .96 no
C25 H31 . . .96 no
C25 C26 . . 1.52(2) no
C26 C27 . . 1.410(10) no
C27 H32 . . .96 no
C27 C28 . . 1.410(10) no
C28 H33 . . .96 no
C28 C29 . . 1.360(10) no
C29 H34 . . .96 no
C29 C30 . . 1.40(2) no
C30 H35 . . .96 no
C30 C31 . . 1.39(2) no
C31 H36 . . .96 no
C31 C26 . . 1.410(10) no

loop_
_geom_hbond_atom_site_label_D
_geom_hbond_atom_site_label_H
_geom_hbond_atom_site_label_A
_geom_hbond_site_symmetry_A
_geom_hbond_distance_DH
_geom_hbond_distance_HA
_geom_hbond_distance_DA
_geom_hbond_angle_DHA
_geom_hbond_publ_flag
N1 H1 Cl4 2_555 0.96 2.70 3.342(4) 125 yes
N1 H2 Cl4 . 0.96 2.22 3.159(6) 166 yes
N2 H19 Cl1 . 0.96 2.17 3.131(4) 174 yes
N2 H20 Cl1 2_556 0.96 2.29 3.207(4) 159 yes
N1 H1 Cl3 1_565 0.96 2.76 3.552(5) 140 no
C7 H3 Cl2 1_565 0.96 2.83 3.626(6) 155 no
C28 H33 Cl2 1_455 0.96 2.77 3.575(5) 143 no
